data_7035133
loop_
_publ_author_name
'Gilmour, Damon J.'
'Webster, Ruth L.'
'Perry, Mitchell R.'
'Schafer, Laurel L.'

_publ_section_title
;
 Titanium pyridonates for the homo- and copolymerization of rac-lactide
 and \e-caprolactone.
;
_journal_issue 27
_journal_name_full 'Dalton transactions (Cambridge, England : 2003)'
_journal_page_first 12411
_journal_page_last 12419
_journal_paper_doi 10.1039/c5dt01162k
_journal_volume 44
_journal_year 2015
_chemical_formula_moiety 'C16 H21 N2 O4 Ti'
_chemical_formula_sum 'C16 H21 N2 O4 Ti'
_chemical_formula_weight 353.25
_chemical_name_common 'Bis-(6-methyl pyridonate) Titanium di(ethoxide)'
_chemical_name_systematic
;
 ?
;
_space_group_crystal_system orthorhombic
_space_group_IT_number 43
_space_group_name_Hall 'F 2 -2d'
_space_group_name_H-M_alt 'F d d 2'
_symmetry_space_group_name_Hall 'F 2 -2d'
_symmetry_space_group_name_H-M 'F d d 2'
_atom_sites_solution_hydrogens geom
_audit_creation_date 2015-02-04
_audit_creation_method
;
Olex2 1.2
(compiled 2015.01.26 svn.r3150 for OlexSys, GUI svn.r4998)
;
_audit_update_record
;
2015-02-17 deposited with the CCDC.
2015-05-13 downloaded from the CCDC.
;
_cell_angle_alpha 90.000(5)
_cell_angle_beta 90.000(5)
_cell_angle_gamma 90.000(5)
_cell_formula_units_Z 16
_cell_length_a 56.949(5)
_cell_length_b 10.872(5)
_cell_length_c 11.211(5)
_cell_measurement_reflns_used 9913
_cell_measurement_temperature 100(2)
_cell_measurement_theta_max 29.683
_cell_measurement_theta_min 2.634
_cell_volume 6941(4)
_computing_cell_refinement 'SAINT v7.68A (Bruker, 2009)'
_computing_data_reduction 'SAINT v7.68A (Bruker, 2009)'
_computing_molecular_graphics 'Olex2 (Dolomanov et al., 2009)'
_computing_publication_material 'Olex2 (Dolomanov et al., 2009)'
_computing_structure_refinement 'ShelXL (Sheldrick, 2008)'
_diffrn_ambient_temperature 100(2)
_diffrn_measured_fraction_theta_full 0.999
_diffrn_measured_fraction_theta_max 1.000
_diffrn_radiation_type MoK\a
_diffrn_radiation_wavelength 0.71073
_diffrn_reflns_av_R_equivalents 0.0405
_diffrn_reflns_av_unetI/netI 0.0276
_diffrn_reflns_laue_measured_fraction_full 0.999
_diffrn_reflns_laue_measured_fraction_max 1.000
_diffrn_reflns_limit_h_max 78
_diffrn_reflns_limit_h_min -79
_diffrn_reflns_limit_k_max 15
_diffrn_reflns_limit_k_min -15
_diffrn_reflns_limit_l_max 15
_diffrn_reflns_limit_l_min -15
_diffrn_reflns_number 34715
_diffrn_reflns_point_group_measured_fraction_full 1.000
_diffrn_reflns_point_group_measured_fraction_max 1.000
_diffrn_reflns_theta_full 25.242
_diffrn_reflns_theta_max 29.802
_diffrn_reflns_theta_min 1.430
_exptl_absorpt_coefficient_mu 0.513
_exptl_absorpt_correction_T_max 0.7460
_exptl_absorpt_correction_T_min 0.6189
_exptl_absorpt_correction_type multi-scan
_exptl_absorpt_process_details
;
SADABS-2008/1 (Bruker,2008) was used for absorption correction.
wR2(int) was 0.0829 before and 0.0552 after correction.
The Ratio of minimum to maximum transmission is 0.8296.
The \l/2 correction factor is 0.0015.
;
_exptl_crystal_density_diffrn 1.352
_exptl_crystal_description prism
_exptl_crystal_F_000 2960
_exptl_crystal_size_max 0.41
_exptl_crystal_size_mid 0.22
_exptl_crystal_size_min 0.15
_refine_diff_density_max 0.407
_refine_diff_density_min -0.458
_refine_diff_density_rms 0.051
_refine_ls_abs_structure_details
;
 Refined as a perfect inversion twin.
;
_refine_ls_extinction_method none
_refine_ls_goodness_of_fit_ref 1.037
_refine_ls_hydrogen_treatment constr
_refine_ls_matrix_type full
_refine_ls_number_parameters 212
_refine_ls_number_reflns 4952
_refine_ls_number_restraints 1
_refine_ls_restrained_S_all 1.037
_refine_ls_R_factor_all 0.0415
_refine_ls_R_factor_gt 0.0368
_refine_ls_structure_factor_coef Fsqd
_refine_ls_weighting_details
;
 w=1/[\s^2^(Fo^2^)+(0.0474P)^2^+11.8508P]
 where P=(Fo^2^+2Fc^2^)/3
;
_refine_ls_weighting_scheme calc
_refine_ls_wR_factor_gt 0.0908
_refine_ls_wR_factor_ref 0.0940
_reflns_Friedel_coverage 0.909
_reflns_friedel_fraction_full 1.000
_reflns_friedel_fraction_max 1.000
_reflns_number_gt 4596
_reflns_number_total 4952
_reflns_threshold_expression 'I > 2\s(I)'
_cod_data_source_file c5dt01162k2.cif
_cod_data_source_block ls371ortho-copy
_cod_depositor_comments
;
Adding full bibliography for 7035131--7035135.cif.

2018-03-09
Z value and formula fixed to values more according to usual
chemical conventions.                 miguel
;
_cod_original_formula_sum 'C64 H84 N8 O16 Ti4'
_cod_original_formula_weight 1412.99
_cod_original_formula_moiety '4(C16 H21 N2 O4 Ti)'
_cod_original_formula_units_Z 4
_cod_database_code 7035133
_shelxl_version_number 2012-9
_shelx_space_group_comment
;
The symmetry employed for this shelxl refinement is uniquely defined
by the following loop, which should always be used as a source of
symmetry information in preference to the above space-group names.
They are only intended as comments.
;
_olex2_refinement_description
;
1. Fixed Uiso
 At 1.2 times of:
  All C(H) groups, All C(H,H) groups
 At 1.5 times of:
  All C(H,H,H) groups
2.a Secondary CH2 refined with riding coordinates:
 C13(H13A,H13B)
2.b Aromatic/amide H refined with riding coordinates:
 C03(H03), C04(H04), C01(H01), C09(H09), C15(H15), C08(H08), C10(H10)
2.c Idealised Me refined as rotating group:
 C06(H06A,H06B,H06C), C16(H16A,H16B,H16C), C12(H12A,H12B,H12C), C14(H14A,H14B,
 H14C)
;
_olex2_submission_special_instructions 'No special instructions were received'

loop_
_space_group_symop_operation_xyz
'x, y, z'
'-x, -y, z'
'-x+1/4, y+1/4, z+1/4'
'x+1/4, -y+1/4, z+1/4'
'x, y+1/2, z+1/2'
'-x, -y+1/2, z+1/2'
'-x+1/4, y+3/4, z+3/4'
'x+1/4, -y+3/4, z+3/4'
'x+1/2, y, z+1/2'
'-x+1/2, -y, z+1/2'
'-x+3/4, y+1/4, z+3/4'
'x+3/4, -y+1/4, z+3/4'
'x+1/2, y+1/2, z'
'-x+1/2, -y+1/2, z'
'-x+3/4, y+3/4, z+1/4'
'x+3/4, -y+3/4, z+1/4'

loop_
_atom_site_label
_atom_site_type_symbol
_atom_site_fract_x
_atom_site_fract_y
_atom_site_fract_z
_atom_site_U_iso_or_equiv
_atom_site_adp_type
_atom_site_occupancy
_atom_site_site_symmetry_order
_atom_site_calc_flag
_atom_site_refinement_flags_posn
Ti01 Ti 0.43818(2) 1.29699(5) 1.74994(4) 0.02711(13) Uani 1 1 d .
O02 O 0.46456(4) 1.17490(18) 1.76124(19) 0.0296(4) Uani 1 1 d .
N01 N 0.41980(4) 1.1787(2) 1.6165(2) 0.0224(4) Uani 1 1 d .
O01 O 0.41490(4) 1.37902(19) 1.6413(3) 0.0413(6) Uani 1 1 d .
O03 O 0.45085(4) 1.4311(2) 1.8153(2) 0.0407(6) Uani 1 1 d .
O04 O 0.42038(4) 1.2380(2) 1.8686(2) 0.0406(6) Uani 1 1 d .
N02 N 0.46486(4) 1.29939(19) 1.60607(19) 0.0198(4) Uani 1 1 d .
C07 C 0.47638(5) 1.2110(2) 1.6661(2) 0.0237(5) Uani 1 1 d .
C05 C 0.41672(4) 1.0703(2) 1.5610(2) 0.0203(5) Uani 1 1 d .
C06 C 0.42965(5) 0.9613(2) 1.6102(3) 0.0275(5) Uani 1 1 d .
H06A H 0.4453 0.9852 1.6314 0.041 Uiso 1 1 calc GR
H06B H 0.4303 0.8976 1.5510 0.041 Uiso 1 1 calc GR
H06C H 0.4216 0.9313 1.6797 0.041 Uiso 1 1 calc GR
C03 C 0.39075(5) 1.1677(3) 1.4221(3) 0.0363(7) Uani 1 1 d .
H03 H 0.3807 1.1626 1.3568 0.044 Uiso 1 1 calc R
C16 C 0.39202(6) 1.1649(3) 2.0104(3) 0.0371(7) Uani 1 1 d .
H16A H 0.3788 1.2131 1.9852 0.056 Uiso 1 1 calc GR
H16B H 0.4008 1.2096 2.0694 0.056 Uiso 1 1 calc GR
H16C H 0.3866 1.0888 2.0440 0.056 Uiso 1 1 calc GR
C11 C 0.47414(5) 1.3475(3) 1.5057(3) 0.0316(6) Uani 1 1 d .
C02 C 0.40909(5) 1.2821(3) 1.5771(3) 0.0314(6) Uani 1 1 d .
C04 C 0.40204(5) 1.0622(3) 1.4625(2) 0.0252(5) Uani 1 1 d .
H04 H 0.3998 0.9873 1.4241 0.030 Uiso 1 1 calc R
C01 C 0.39419(5) 1.2804(3) 1.4774(4) 0.0402(8) Uani 1 1 d .
H01 H 0.3870 1.3515 1.4497 0.048 Uiso 1 1 calc R
C09 C 0.50771(6) 1.2152(5) 1.5279(4) 0.0538(12) Uani 1 1 d .
H09 H 0.5222 1.1877 1.5008 0.065 Uiso 1 1 calc R
C15 C 0.40710(8) 1.1391(3) 1.9078(4) 0.0530(11) Uani 1 1 d .
H15 H 0.4077 1.0622 1.8716 0.064 Uiso 1 1 calc R
C08 C 0.49823(6) 1.1663(3) 1.6286(3) 0.0410(8) Uani 1 1 d .
H08 H 0.5060 1.1052 1.6712 0.049 Uiso 1 1 calc R
C10 C 0.49587(7) 1.3055(4) 1.4657(3) 0.0513(12) Uani 1 1 d .
H10 H 0.5024 1.3384 1.3968 0.062 Uiso 1 1 calc R
C12 C 0.46006(8) 1.4414(3) 1.4429(3) 0.0509(10) Uani 1 1 d .
H12A H 0.4453 1.4063 1.4191 0.076 Uiso 1 1 calc GR
H12B H 0.4684 1.4692 1.3736 0.076 Uiso 1 1 calc GR
H12C H 0.4573 1.5097 1.4953 0.076 Uiso 1 1 calc GR
C13 C 0.46437(7) 1.5401(4) 1.7999(4) 0.0537(10) Uani 1 1 d .
H13A H 0.4767 1.5245 1.7422 0.064 Uiso 1 1 calc R
H13B H 0.4718 1.5612 1.8751 0.064 Uiso 1 1 calc R
C14 C 0.45002(7) 1.6459(3) 1.7587(5) 0.0548(11) Uani 1 1 d .
H14A H 0.4428 1.6261 1.6837 0.082 Uiso 1 1 calc GR
H14B H 0.4599 1.7168 1.7491 0.082 Uiso 1 1 calc GR
H14C H 0.4380 1.6634 1.8165 0.082 Uiso 1 1 calc GR

loop_
_atom_site_aniso_label
_atom_site_aniso_U_11
_atom_site_aniso_U_22
_atom_site_aniso_U_33
_atom_site_aniso_U_23
_atom_site_aniso_U_13
_atom_site_aniso_U_12
Ti01 0.0269(2) 0.0298(2) 0.0247(2) -0.0105(2) 0.0084(2) -0.01119(19)
O02 0.0387(10) 0.0287(9) 0.0213(9) 0.0087(8) -0.0103(8) -0.0100(8)
N01 0.0185(10) 0.0217(9) 0.0269(11) -0.0043(9) 0.0009(8) -0.0004(8)
O01 0.0263(10) 0.0226(10) 0.0751(18) -0.0134(11) -0.0011(11) 0.0009(8)
O03 0.0415(13) 0.0398(12) 0.0408(13) -0.0196(10) 0.0151(10) -0.0203(10)
O04 0.0421(13) 0.0497(13) 0.0301(11) -0.0172(10) 0.0176(10) -0.0245(11)
N02 0.0221(10) 0.0210(9) 0.0164(9) 0.0017(8) -0.0003(7) -0.0039(7)
C07 0.0250(12) 0.0229(11) 0.0231(12) -0.0034(9) -0.0069(9) -0.0024(9)
C05 0.0183(11) 0.0221(11) 0.0205(11) -0.0015(9) 0.0015(9) -0.0013(8)
C06 0.0304(13) 0.0230(11) 0.0291(13) -0.0041(10) -0.0074(11) 0.0020(10)
C03 0.0259(14) 0.0388(16) 0.0443(18) 0.0110(14) -0.0138(12) -0.0077(12)
C16 0.0361(15) 0.0394(15) 0.0358(16) -0.0052(14) 0.0152(14) -0.0116(12)
C11 0.0425(15) 0.0345(13) 0.0177(11) 0.0005(11) 0.0019(12) -0.0189(11)
C02 0.0172(11) 0.0240(12) 0.0530(19) -0.0023(12) 0.0003(11) -0.0001(9)
C04 0.0222(11) 0.0291(12) 0.0242(12) 0.0007(10) -0.0022(9) -0.0052(10)
C01 0.0256(13) 0.0267(13) 0.068(2) 0.0111(15) -0.0163(14) -0.0006(10)
C09 0.0247(15) 0.087(3) 0.050(2) -0.040(2) 0.0038(14) -0.0023(16)
C15 0.079(3) 0.0266(15) 0.053(2) -0.0094(15) 0.040(2) -0.0115(16)
C08 0.0290(14) 0.0428(17) 0.051(2) -0.0211(15) -0.0138(14) 0.0091(13)
C10 0.0427(19) 0.087(3) 0.0245(15) -0.0199(17) 0.0144(14) -0.035(2)
C12 0.088(3) 0.0359(17) 0.0292(17) 0.0144(14) -0.0095(18) -0.0167(18)
C13 0.049(2) 0.049(2) 0.063(2) -0.0101(18) 0.0012(18) -0.0306(17)
C14 0.058(2) 0.0426(18) 0.064(3) -0.015(2) 0.027(2) -0.0195(16)

loop_
_atom_type_symbol
_atom_type_description
_atom_type_scat_dispersion_real
_atom_type_scat_dispersion_imag
_atom_type_scat_source
C C 0.0033 0.0016 'International Tables Vol C Tables 4.2.6.8 and 6.1.1.4'
H H 0.0000 0.0000 'International Tables Vol C Tables 4.2.6.8 and 6.1.1.4'
N N 0.0061 0.0033 'International Tables Vol C Tables 4.2.6.8 and 6.1.1.4'
O O 0.0106 0.0060 'International Tables Vol C Tables 4.2.6.8 and 6.1.1.4'
Ti Ti 0.2776 0.4457 'International Tables Vol C Tables 4.2.6.8 and 6.1.1.4'

loop_
_geom_angle_atom_site_label_1
_geom_angle_atom_site_label_2
_geom_angle_atom_site_label_3
_geom_angle
O02 Ti01 N01 90.70(9)
O02 Ti01 O01 145.59(10)
O02 Ti01 N02 62.67(8)
O02 Ti01 C07 30.93(8)
O02 Ti01 C02 119.41(9)
N01 Ti01 C07 86.66(8)
N01 Ti01 C02 31.95(9)
O01 Ti01 N01 62.62(9)
O01 Ti01 N02 90.33(10)
O01 Ti01 C07 120.16(10)
O01 Ti01 C02 30.71(9)
O03 Ti01 O02 102.22(11)
O03 Ti01 N01 159.27(11)
O03 Ti01 O01 98.81(12)
O03 Ti01 O04 102.51(11)
O03 Ti01 N02 90.69(9)
O03 Ti01 C07 96.09(10)
O03 Ti01 C02 128.72(12)
O04 Ti01 O02 98.02(12)
O04 Ti01 N01 91.48(10)
O04 Ti01 O01 103.65(12)
O04 Ti01 N02 158.86(11)
O04 Ti01 C07 128.75(12)
O04 Ti01 C02 100.00(11)
N02 Ti01 N01 80.83(8)
N02 Ti01 C07 31.81(8)
N02 Ti01 C02 83.88(9)
C07 Ti01 C02 104.51(9)
C07 O02 Ti01 97.68(15)
C05 N01 Ti01 151.20(19)
C05 N01 C02 121.2(2)
C02 N01 Ti01 87.23(18)
C02 O01 Ti01 98.16(18)
C13 O03 Ti01 148.1(2)
C15 O04 Ti01 145.3(2)
C07 N02 Ti01 87.82(16)
C07 N02 C11 120.2(3)
C11 N02 Ti01 151.7(2)
O02 C07 Ti01 51.38(13)
O02 C07 N02 111.6(2)
O02 C07 C08 126.3(3)
N02 C07 Ti01 60.37(14)
N02 C07 C08 122.1(3)
C08 C07 Ti01 175.4(2)
N01 C05 C06 117.3(2)
N01 C05 C04 120.2(2)
C04 C05 C06 122.6(2)
C05 C06 H06A 109.5
C05 C06 H06B 109.5
C05 C06 H06C 109.5
H06A C06 H06B 109.5
H06A C06 H06C 109.5
H06B C06 H06C 109.5
C04 C03 H03 119.4
C01 C03 H03 119.4
C01 C03 C04 121.2(3)
H16A C16 H16B 109.5
H16A C16 H16C 109.5
H16B C16 H16C 109.5
C15 C16 H16A 109.5
C15 C16 H16B 109.5
C15 C16 H16C 109.5
N02 C11 C10 119.3(3)
N02 C11 C12 116.9(3)
C10 C11 C12 123.8(3)
N01 C02 Ti01 60.81(16)
N01 C02 C01 121.4(3)
O01 C02 Ti01 51.13(16)
O01 C02 N01 111.9(3)
O01 C02 C01 126.7(3)
C01 C02 Ti01 175.6(2)
C05 C04 C03 119.0(3)
C05 C04 H04 120.5
C03 C04 H04 120.5
C03 C01 C02 117.0(3)
C03 C01 H01 121.5
C02 C01 H01 121.5
C08 C09 H09 119.9
C08 C09 C10 120.2(3)
C10 C09 H09 119.9
O04 C15 C16 114.9(3)
O04 C15 H15 122.5
C16 C15 H15 122.5
C07 C08 H08 121.1
C09 C08 C07 117.8(3)
C09 C08 H08 121.1
C11 C10 H10 119.8
C09 C10 C11 120.3(3)
C09 C10 H10 119.8
C11 C12 H12A 109.5
C11 C12 H12B 109.5
C11 C12 H12C 109.5
H12A C12 H12B 109.5
H12A C12 H12C 109.5
H12B C12 H12C 109.5
O03 C13 H13A 109.1
O03 C13 H13B 109.1
O03 C13 C14 112.6(3)
H13A C13 H13B 107.8
C14 C13 H13A 109.1
C14 C13 H13B 109.1
C13 C14 H14A 109.5
C13 C14 H14B 109.5
C13 C14 H14C 109.5
H14A C14 H14B 109.5
H14A C14 H14C 109.5
H14B C14 H14C 109.5

loop_
_geom_bond_atom_site_label_1
_geom_bond_atom_site_label_2
_geom_bond_distance
Ti01 O02 2.008(2)
Ti01 N01 2.233(2)
Ti01 O01 2.010(3)
Ti01 O03 1.784(2)
Ti01 O04 1.792(2)
Ti01 N02 2.216(2)
Ti01 C07 2.548(3)
Ti01 C02 2.555(3)
O02 C07 1.321(4)
N01 C05 1.345(3)
N01 C02 1.354(4)
O01 C02 1.318(4)
O03 C13 1.424(4)
O04 C15 1.386(4)
N02 C07 1.344(3)
N02 C11 1.349(4)
C07 C08 1.400(4)
C05 C06 1.500(4)
C05 C04 1.387(4)
C06 H06A 0.9600
C06 H06B 0.9600
C06 H06C 0.9600
C03 H03 0.9300
C03 C04 1.391(4)
C03 C01 1.387(5)
C16 H16A 0.9600
C16 H16B 0.9600
C16 H16C 0.9600
C16 C15 1.463(5)
C11 C10 1.393(5)
C11 C12 1.477(5)
C02 C01 1.403(5)
C04 H04 0.9300
C01 H01 0.9300
C09 H09 0.9300
C09 C08 1.360(6)
C09 C10 1.380(6)
C15 H15 0.9300
C08 H08 0.9300
C10 H10 0.9300
C12 H12A 0.9600
C12 H12B 0.9600
C12 H12C 0.9600
C13 H13A 0.9700
C13 H13B 0.9700
C13 C14 1.485(6)
C14 H14A 0.9600
C14 H14B 0.9600
C14 H14C 0.9600

loop_
_geom_torsion_atom_site_label_1
_geom_torsion_atom_site_label_2
_geom_torsion_atom_site_label_3
_geom_torsion_atom_site_label_4
_geom_torsion
Ti01 O02 C07 N02 -4.7(2)
Ti01 O02 C07 C08 175.0(2)
Ti01 N01 C05 C06 9.2(5)
Ti01 N01 C05 C04 -170.9(3)
Ti01 N01 C02 O01 -3.0(2)
Ti01 N01 C02 C01 175.6(3)
Ti01 O01 C02 N01 3.4(3)
Ti01 O01 C02 C01 -175.2(3)
Ti01 O03 C13 C14 84.8(6)
Ti01 O04 C15 C16 -166.2(3)
Ti01 N02 C07 O02 4.3(2)
Ti01 N02 C07 C08 -175.5(2)
Ti01 N02 C11 C10 171.1(3)
Ti01 N02 C11 C12 -10.2(5)
O02 Ti01 O03 C13 87.1(5)
O02 Ti01 O04 C15 -64.9(5)
O02 C07 C08 C09 -179.9(3)
N01 Ti01 O03 C13 -40.3(7)
N01 Ti01 O04 C15 26.0(5)
N01 C05 C04 C03 0.4(4)
N01 C02 C01 C03 0.7(5)
O01 Ti01 O03 C13 -65.5(5)
O01 Ti01 O04 C15 88.2(5)
O01 C02 C01 C03 179.1(3)
O03 Ti01 O04 C15 -169.4(5)
O04 Ti01 O03 C13 -171.7(5)
N02 Ti01 O03 C13 24.9(5)
N02 Ti01 O04 C15 -42.0(7)
N02 C07 C08 C09 -0.1(4)
N02 C11 C10 C09 0.2(5)
C07 Ti01 O03 C13 56.3(5)
C07 Ti01 O04 C15 -60.9(5)
C07 N02 C11 C10 -0.6(4)
C07 N02 C11 C12 178.1(3)
C05 N01 C02 Ti01 -175.1(3)
C05 N01 C02 O01 -178.1(2)
C05 N01 C02 C01 0.6(4)
C06 C05 C04 C03 -179.8(3)
C11 N02 C07 Ti01 176.1(3)
C11 N02 C07 O02 -179.7(2)
C11 N02 C07 C08 0.6(4)
C02 Ti01 O03 C13 -57.8(5)
C02 Ti01 O04 C15 57.0(5)
C02 N01 C05 C06 179.0(3)
C02 N01 C05 C04 -1.1(4)
C04 C03 C01 C02 -1.4(5)
C01 C03 C04 C05 0.9(5)
C08 C09 C10 C11 0.2(5)
C10 C09 C08 C07 -0.2(5)
C12 C11 C10 C09 -178.4(3)
